data_4120308
loop_
_publ_author_name
'Yung-Hung Chang'
'Yumiko Nakajima'
'Hiromasa Tanaka'
'Kazunari Yoshizawa'
'Fumiyuki Ozawa'

_publ_contact_author_address 'Institute for Chemical Research, Kyoto University, Uji, Kyoto 611-0011, Japan'
_publ_contact_author_email ozawa@scl.kyoto-u.ac.jp
_publ_contact_author_fax +81-774-38-3039
_publ_contact_author_name 'Fumiyuki Ozawa'
_publ_contact_author_phone +81-774-38-3035
_publ_section_title
;
 Facile N-H Bond Cleavage of Ammonia by an Iridium Complex Bearing a
 Noninnocent PNP-Pincer Type Phosphaalkene Ligand
;
_journal_name_full 'Journal of the American Chemical Society'
_journal_page_first 11791
_journal_page_last 11794
_journal_paper_doi 10.1021/ja407163z
_journal_volume 135
_journal_year 2013
_chemical_formula_sum 'C49 H77 Ir N2 P2'
_chemical_formula_weight 948.27
_chemical_name_systematic
; 
 ? 
;
_space_group_IT_number 14
_symmetry_cell_setting monoclinic
_symmetry_space_group_name_Hall '-P 2ybc'
_symmetry_space_group_name_H-M 'P 1 21/c 1'
_atom_sites_solution_hydrogens geom
_atom_sites_solution_primary direct
_atom_sites_solution_secondary difmap
_audit_creation_method SHELXL-97
_cell_angle_alpha 90.00
_cell_angle_beta 104.5114(15)
_cell_angle_gamma 90.00
_cell_formula_units_Z 4
_cell_length_a 16.5666(17)
_cell_length_b 11.0560(11)
_cell_length_c 26.027(3)
_cell_measurement_temperature 93(2)
_cell_volume 4615.0(8)
_computing_cell_refinement 'Rigaku VariMax Saturn CCD'
_computing_data_collection 'Rigaku VariMax Saturn CCD'
_computing_data_reduction 'Rigaku VariMax Saturn CCD'
_computing_molecular_graphics 'ORTEP3 for windows'
_computing_publication_material 'SHELXL-97 (Sheldrick, 1997)'
_computing_structure_refinement 'SHELXL-97 (Sheldrick, 1997)'
_computing_structure_solution 'SHELXS-97 (Sheldrick, 1990)'
_diffrn_ambient_temperature 93(2)
_diffrn_measured_fraction_theta_full 0.992
_diffrn_measured_fraction_theta_max 0.992
_diffrn_measurement_device_type ' CCD area detector '
_diffrn_measurement_method ' phi and omega scans'
_diffrn_radiation_monochromator graphite
_diffrn_radiation_source 'fine-focus sealed tube'
_diffrn_radiation_type MoK\a
_diffrn_radiation_wavelength 0.71075
_diffrn_reflns_av_R_equivalents 0.0257
_diffrn_reflns_av_sigmaI/netI 0.0242
_diffrn_reflns_limit_h_max 21
_diffrn_reflns_limit_h_min -19
_diffrn_reflns_limit_k_max 14
_diffrn_reflns_limit_k_min -14
_diffrn_reflns_limit_l_max 32
_diffrn_reflns_limit_l_min -32
_diffrn_reflns_number 36294
_diffrn_reflns_theta_full 27.50
_diffrn_reflns_theta_max 27.50
_diffrn_reflns_theta_min 2.01
_exptl_absorpt_coefficient_mu 2.996
_exptl_absorpt_correction_T_max 0.9155
_exptl_absorpt_correction_T_min 0.6457
_exptl_absorpt_correction_type numerical
_exptl_crystal_colour green
_exptl_crystal_density_diffrn 1.365
_exptl_crystal_description block
_exptl_crystal_F_000 1968
_exptl_crystal_size_max 0.16
_exptl_crystal_size_mid 0.09
_exptl_crystal_size_min 0.03
_refine_diff_density_max 6.065
_refine_diff_density_min -2.475
_refine_diff_density_rms 0.127
_refine_ls_extinction_method none
_refine_ls_goodness_of_fit_ref 1.034
_refine_ls_hydrogen_treatment mixed
_refine_ls_matrix_type full
_refine_ls_number_parameters 509
_refine_ls_number_reflns 10516
_refine_ls_number_restraints 0
_refine_ls_restrained_S_all 1.034
_refine_ls_R_factor_all 0.0428
_refine_ls_R_factor_gt 0.0390
_refine_ls_shift/su_max 0.002
_refine_ls_shift/su_mean 0.000
_refine_ls_structure_factor_coef Fsqd
_refine_ls_weighting_details 'calc w=1/[\s^2^(Fo^2^)+(0.0344P)^2^+26.3217P] where P=(Fo^2^+2Fc^2^)/3'
_refine_ls_weighting_scheme calc
_refine_ls_wR_factor_gt 0.0888
_refine_ls_wR_factor_ref 0.0915
_reflns_number_gt 9697
_reflns_number_total 10516
_reflns_threshold_expression >2sigma(I)
_cod_data_source_file ja407163z_si_002_1.cif
_cod_data_source_block complex_7
_cod_database_code 4120308

loop_
_symmetry_equiv_pos_as_xyz
'x, y, z'
'-x, y+1/2, -z+1/2'
'-x, -y, -z'
'x, -y-1/2, z-1/2'

loop_
_atom_site_label
_atom_site_type_symbol
_atom_site_fract_x
_atom_site_fract_y
_atom_site_fract_z
_atom_site_U_iso_or_equiv
_atom_site_adp_type
_atom_site_occupancy
_atom_site_symmetry_multiplicity
_atom_site_calc_flag
_atom_site_refinement_flags
Ir1 Ir 0.683548(9) 0.800272(13) 0.136207(6) 0.01661(5) Uani 1 1 d .
P1 P 0.56285(6) 0.69807(9) 0.12369(4) 0.01736(19) Uani 1 1 d .
P2 P 0.79136(6) 0.92356(9) 0.16715(4) 0.0194(2) Uani 1 1 d .
N1 N 0.6486(2) 0.8768(3) 0.19941(13) 0.0177(6) Uani 1 1 d .
N2 N 0.7138(2) 0.7209(3) 0.07685(15) 0.0234(7) Uani 1 1 d .
C1 C 0.5148(3) 0.7673(4) 0.17310(17) 0.0228(8) Uani 1 1 d .
H2 H 0.4670 0.8178 0.1546 0.027 Uiso 1 1 calc R
H3 H 0.4933 0.7027 0.1924 0.027 Uiso 1 1 calc R
C2 C 0.7746(3) 0.9931(4) 0.22162(17) 0.0236(8) Uani 1 1 d .
H4 H 0.8123 1.0499 0.2421 0.028 Uiso 1 1 calc R
C3 C 0.5755(2) 0.8444(3) 0.21239(17) 0.0195(8) Uani 1 1 d .
C4 C 0.5551(3) 0.8829(4) 0.25760(17) 0.0243(8) Uani 1 1 d .
H5 H 0.5056 0.8545 0.2656 0.029 Uiso 1 1 calc R
C5 C 0.6069(3) 0.9637(4) 0.29197(18) 0.0281(9) Uani 1 1 d .
H6 H 0.5930 0.9910 0.3233 0.034 Uiso 1 1 calc R
C6 C 0.6776(3) 1.0025(4) 0.27964(17) 0.0254(9) Uani 1 1 d .
H7 H 0.7127 1.0593 0.3020 0.030 Uiso 1 1 calc R
C7 C 0.6994(2) 0.9589(4) 0.23378(16) 0.0207(8) Uani 1 1 d .
C8 C 0.5429(2) 0.5339(3) 0.12415(15) 0.0151(7) Uani 1 1 d .
C9 C 0.5874(2) 0.4373(3) 0.15519(15) 0.0151(7) Uani 1 1 d .
C10 C 0.5573(2) 0.3207(3) 0.14271(15) 0.0175(7) Uani 1 1 d .
H8 H 0.5883 0.2554 0.1617 0.021 Uiso 1 1 calc R
C11 C 0.4842(2) 0.2936(3) 0.10389(15) 0.0174(7) Uani 1 1 d .
C12 C 0.4405(2) 0.3892(4) 0.07536(15) 0.0188(8) Uani 1 1 d .
H9 H 0.3901 0.3740 0.0493 0.023 Uiso 1 1 calc R
C13 C 0.4699(2) 0.5075(3) 0.08464(15) 0.0159(7) Uani 1 1 d .
C14 C 0.4217(2) 0.6139(3) 0.05353(16) 0.0179(7) Uani 1 1 d .
C15 C 0.4862(3) 0.7153(4) 0.05913(17) 0.0219(8) Uani 1 1 d .
H10 H 0.4583 0.7950 0.0573 0.026 Uiso 1 1 calc R
H11 H 0.5146 0.7106 0.0299 0.026 Uiso 1 1 calc R
C16 C 0.3495(3) 0.6500(4) 0.07775(18) 0.0264(9) Uani 1 1 d .
H12 H 0.3204 0.7203 0.0588 0.040 Uiso 1 1 calc R
H13 H 0.3716 0.6705 0.1153 0.040 Uiso 1 1 calc R
H14 H 0.3104 0.5823 0.0746 0.040 Uiso 1 1 calc R
C17 C 0.3851(3) 0.5856(4) -0.00512(16) 0.0244(9) Uani 1 1 d .
H15 H 0.4287 0.5517 -0.0203 0.037 Uiso 1 1 calc R
H16 H 0.3635 0.6601 -0.0240 0.037 Uiso 1 1 calc R
H17 H 0.3397 0.5269 -0.0087 0.037 Uiso 1 1 calc R
C18 C 0.4562(3) 0.1613(4) 0.09612(16) 0.0230(8) Uani 1 1 d .
C19 C 0.4452(3) 0.1116(4) 0.14901(19) 0.0340(11) Uani 1 1 d .
H18 H 0.4994 0.1094 0.1750 0.051 Uiso 1 1 calc R
H19 H 0.4221 0.0296 0.1436 0.051 Uiso 1 1 calc R
H20 H 0.4070 0.1640 0.1621 0.051 Uiso 1 1 calc R
C20 C 0.3737(3) 0.1474(4) 0.05484(19) 0.0339(11) Uani 1 1 d .
H21 H 0.3312 0.1970 0.0650 0.051 Uiso 1 1 calc R
H22 H 0.3566 0.0623 0.0528 0.051 Uiso 1 1 calc R
H23 H 0.3803 0.1739 0.0202 0.051 Uiso 1 1 calc R
C21 C 0.5230(3) 0.0872(4) 0.0784(2) 0.0365(11) Uani 1 1 d .
H24 H 0.5314 0.1206 0.0453 0.055 Uiso 1 1 calc R
H25 H 0.5047 0.0028 0.0728 0.055 Uiso 1 1 calc R
H26 H 0.5756 0.0908 0.1060 0.055 Uiso 1 1 calc R
C22 C 0.6640(2) 0.4547(4) 0.20234(16) 0.0188(8) Uani 1 1 d .
C23 C 0.6453(3) 0.5541(4) 0.23905(17) 0.0264(9) Uani 1 1 d .
H27 H 0.6880 0.5529 0.2728 0.040 Uiso 1 1 calc R
H28 H 0.5904 0.5396 0.2457 0.040 Uiso 1 1 calc R
H29 H 0.6454 0.6332 0.2221 0.040 Uiso 1 1 calc R
C24 C 0.6859(3) 0.3385(4) 0.23544(17) 0.0250(9) Uani 1 1 d .
H30 H 0.7010 0.2747 0.2134 0.037 Uiso 1 1 calc R
H31 H 0.6377 0.3126 0.2480 0.037 Uiso 1 1 calc R
H32 H 0.7331 0.3543 0.2659 0.037 Uiso 1 1 calc R
C25 C 0.7411(2) 0.4900(4) 0.18296(19) 0.0256(9) Uani 1 1 d .
H33 H 0.7527 0.4266 0.1595 0.038 Uiso 1 1 calc R
H34 H 0.7892 0.4992 0.2135 0.038 Uiso 1 1 calc R
H35 H 0.7305 0.5666 0.1635 0.038 Uiso 1 1 calc R
C26 C 0.8909(2) 0.9662(3) 0.15367(15) 0.0167(7) Uani 1 1 d .
C27 C 0.9667(2) 0.9060(4) 0.17957(15) 0.0173(7) Uani 1 1 d .
C28 C 1.0385(2) 0.9344(4) 0.16288(16) 0.0209(8) Uani 1 1 d .
H36 H 1.0893 0.8964 0.1804 0.025 Uiso 1 1 calc R
C29 C 1.0394(2) 1.0148(4) 0.12219(16) 0.0226(8) Uani 1 1 d .
C30 C 0.9652(2) 1.0724(4) 0.09831(16) 0.0223(8) Uani 1 1 d .
H37 H 0.9649 1.1281 0.0705 0.027 Uiso 1 1 calc R
C31 C 0.8909(2) 1.0529(3) 0.11297(16) 0.0183(7) Uani 1 1 d .
C32 C 0.8147(3) 1.1295(4) 0.08309(17) 0.0222(8) Uani 1 1 d .
C33 C 0.7745(3) 1.1971(5) 0.1212(2) 0.0362(11) Uani 1 1 d .
H38 H 0.7319 1.2525 0.1011 0.054 Uiso 1 1 calc R
H39 H 0.8171 1.2434 0.1465 0.054 Uiso 1 1 calc R
H40 H 0.7485 1.1390 0.1405 0.054 Uiso 1 1 calc R
C34 C 0.7501(3) 1.0513(4) 0.04476(16) 0.0232(8) Uani 1 1 d .
H41 H 0.7283 0.9899 0.0649 0.035 Uiso 1 1 calc R
H42 H 0.7765 1.0115 0.0195 0.035 Uiso 1 1 calc R
H43 H 0.7043 1.1025 0.0254 0.035 Uiso 1 1 calc R
C35 C 0.8407(3) 1.2285(5) 0.0483(2) 0.0375(12) Uani 1 1 d .
H44 H 0.8647 1.1903 0.0216 0.056 Uiso 1 1 calc R
H45 H 0.8821 1.2819 0.0707 0.056 Uiso 1 1 calc R
H46 H 0.7916 1.2758 0.0306 0.056 Uiso 1 1 calc R
C36 C 0.9775(2) 0.8137(4) 0.22602(15) 0.0185(7) Uani 1 1 d .
C37 C 0.9735(4) 0.8792(4) 0.27718(18) 0.0344(11) Uani 1 1 d .
H47 H 0.9176 0.9133 0.2731 0.052 Uiso 1 1 calc R
H48 H 1.0148 0.9445 0.2843 0.052 Uiso 1 1 calc R
H49 H 0.9854 0.8218 0.3068 0.052 Uiso 1 1 calc R
C38 C 0.9141(3) 0.7098(4) 0.2152(2) 0.0307(10) Uani 1 1 d .
H50 H 0.9279 0.6515 0.2445 0.046 Uiso 1 1 calc R
H51 H 0.9159 0.6693 0.1820 0.046 Uiso 1 1 calc R
H52 H 0.8580 0.7421 0.2122 0.046 Uiso 1 1 calc R
C39 C 1.0629(3) 0.7499(5) 0.23770(19) 0.0303(10) Uani 1 1 d .
H53 H 1.0663 0.6903 0.2661 0.045 Uiso 1 1 calc R
H54 H 1.1074 0.8099 0.2489 0.045 Uiso 1 1 calc R
H55 H 1.0693 0.7089 0.2056 0.045 Uiso 1 1 calc R
C40 C 1.1208(3) 1.0446(5) 0.10678(19) 0.0303(10) Uani 1 1 d .
C41 C 1.1690(3) 1.1346(7) 0.1479(2) 0.0491(15) Uani 1 1 d .
H56 H 1.2221 1.1544 0.1398 0.074 Uiso 1 1 calc R
H57 H 1.1797 1.0985 0.1834 0.074 Uiso 1 1 calc R
H58 H 1.1359 1.2085 0.1469 0.074 Uiso 1 1 calc R
C42 C 1.1738(4) 0.9304(6) 0.1069(3) 0.0539(17) Uani 1 1 d .
H59 H 1.1422 0.8718 0.0814 0.081 Uiso 1 1 calc R
H60 H 1.1880 0.8947 0.1425 0.081 Uiso 1 1 calc R
H61 H 1.2251 0.9520 0.0968 0.081 Uiso 1 1 calc R
C43 C 1.1051(3) 1.1016(6) 0.0516(2) 0.0400(13) Uani 1 1 d .
H62 H 1.0700 1.0476 0.0255 0.060 Uiso 1 1 calc R
H63 H 1.1585 1.1142 0.0426 0.060 Uiso 1 1 calc R
H64 H 1.0768 1.1795 0.0515 0.060 Uiso 1 1 calc R
C44 C 0.7904(3) 0.7307(4) 0.05931(18) 0.0253(9) Uani 1 1 d .
H65 H 0.8236 0.7989 0.0783 0.030 Uiso 1 1 calc R
H66 H 0.7758 0.7502 0.0210 0.030 Uiso 1 1 calc R
C45 C 0.8446(3) 0.6164(4) 0.06836(18) 0.0261(9) Uani 1 1 d .
H67 H 0.8459 0.5824 0.1038 0.031 Uiso 1 1 calc R
H68 H 0.8196 0.5550 0.0414 0.031 Uiso 1 1 calc R
C46 C 0.9338(3) 0.6432(4) 0.0650(2) 0.0299(10) Uani 1 1 d .
H69 H 0.9319 0.6721 0.0287 0.036 Uiso 1 1 calc R
H70 H 0.9563 0.7098 0.0899 0.036 Uiso 1 1 calc R
C47 C 0.9926(3) 0.5384(5) 0.0773(2) 0.0332(10) Uani 1 1 d .
H71 H 0.9738 0.4755 0.0498 0.040 Uiso 1 1 calc R
H72 H 0.9895 0.5034 0.1118 0.040 Uiso 1 1 calc R
C48 C 1.0834(3) 0.5697(5) 0.0800(2) 0.0420(12) Uani 1 1 d .
H73 H 1.0869 0.6032 0.0453 0.050 Uiso 1 1 calc R
H74 H 1.1022 0.6333 0.1071 0.050 Uiso 1 1 calc R
C49 C 1.1411(4) 0.4638(6) 0.0933(3) 0.0548(16) Uani 1 1 d .
H75 H 1.1393 0.4314 0.1280 0.082 Uiso 1 1 calc R
H76 H 1.1981 0.4898 0.0943 0.082 Uiso 1 1 calc R
H77 H 1.1238 0.4011 0.0661 0.082 Uiso 1 1 calc R
H1 H 0.682(3) 0.657(5) 0.060(2) 0.034(14) Uiso 1 1 d .

loop_
_atom_site_aniso_label
_atom_site_aniso_U_11
_atom_site_aniso_U_22
_atom_site_aniso_U_33
_atom_site_aniso_U_23
_atom_site_aniso_U_13
_atom_site_aniso_U_12
Ir1 0.01671(8) 0.01444(8) 0.02047(9) -0.00165(5) 0.00803(6) -0.00177(5)
P1 0.0169(4) 0.0153(4) 0.0202(5) 0.0001(4) 0.0053(4) -0.0016(4)
P2 0.0160(4) 0.0204(5) 0.0224(5) -0.0020(4) 0.0061(4) -0.0029(4)
N1 0.0214(16) 0.0133(15) 0.0218(16) -0.0006(12) 0.0113(13) 0.0005(12)
N2 0.0242(17) 0.0216(17) 0.0265(18) -0.0059(14) 0.0102(15) -0.0042(14)
C1 0.0218(19) 0.0194(19) 0.030(2) -0.0025(16) 0.0128(17) -0.0011(15)
C2 0.024(2) 0.0197(19) 0.028(2) -0.0051(16) 0.0078(17) -0.0042(16)
C3 0.0211(18) 0.0126(17) 0.026(2) -0.0003(15) 0.0087(16) 0.0018(14)
C4 0.024(2) 0.025(2) 0.027(2) 0.0026(17) 0.0140(17) 0.0002(16)
C5 0.031(2) 0.033(2) 0.024(2) -0.0046(18) 0.0137(18) 0.0010(18)
C6 0.027(2) 0.026(2) 0.024(2) -0.0065(17) 0.0080(17) 0.0002(17)
C7 0.0211(19) 0.0185(18) 0.023(2) -0.0035(15) 0.0072(16) -0.0005(15)
C8 0.0181(17) 0.0101(16) 0.0190(18) -0.0019(13) 0.0080(14) -0.0016(13)
C9 0.0127(16) 0.0180(18) 0.0153(17) -0.0011(14) 0.0047(14) -0.0008(13)
C10 0.0201(18) 0.0163(18) 0.0157(18) 0.0014(14) 0.0039(14) 0.0011(14)
C11 0.0197(18) 0.0156(17) 0.0169(18) 0.0001(14) 0.0047(14) -0.0031(14)
C12 0.0200(18) 0.0193(19) 0.0165(18) 0.0024(15) 0.0034(15) -0.0030(15)
C13 0.0162(17) 0.0161(17) 0.0165(17) 0.0028(14) 0.0060(14) -0.0002(14)
C14 0.0165(17) 0.0159(18) 0.0198(19) 0.0012(14) 0.0017(14) -0.0008(14)
C15 0.0205(18) 0.0179(19) 0.025(2) 0.0029(16) 0.0002(16) 0.0014(15)
C16 0.022(2) 0.027(2) 0.030(2) 0.0030(18) 0.0068(17) 0.0049(17)
C17 0.0225(19) 0.023(2) 0.022(2) 0.0015(16) -0.0053(16) 0.0011(16)
C18 0.030(2) 0.0162(18) 0.0190(19) 0.0017(15) 0.0000(16) -0.0047(16)
C19 0.050(3) 0.022(2) 0.028(2) 0.0053(18) 0.006(2) -0.011(2)
C20 0.039(3) 0.024(2) 0.034(3) 0.0020(19) -0.001(2) -0.0136(19)
C21 0.048(3) 0.020(2) 0.041(3) -0.005(2) 0.009(2) 0.000(2)
C22 0.0162(17) 0.0193(18) 0.0189(19) -0.0017(15) 0.0006(15) -0.0008(14)
C23 0.027(2) 0.027(2) 0.023(2) -0.0062(17) 0.0015(17) 0.0014(17)
C24 0.0199(19) 0.029(2) 0.022(2) 0.0031(17) -0.0016(16) 0.0011(16)
C25 0.0158(18) 0.024(2) 0.037(2) 0.0048(18) 0.0071(17) 0.0047(15)
C26 0.0145(16) 0.0169(17) 0.0195(18) -0.0026(14) 0.0058(14) -0.0020(14)
C27 0.0180(17) 0.0171(17) 0.0159(18) 0.0004(14) 0.0023(14) -0.0013(14)
C28 0.0161(17) 0.025(2) 0.0196(19) 0.0046(16) 0.0017(15) 0.0024(15)
C29 0.0165(18) 0.031(2) 0.021(2) 0.0038(17) 0.0054(15) 0.0009(16)
C30 0.0198(19) 0.026(2) 0.0205(19) 0.0064(16) 0.0044(15) -0.0005(16)
C31 0.0165(17) 0.0151(17) 0.0220(19) -0.0006(15) 0.0022(15) 0.0003(14)
C32 0.0199(18) 0.0177(19) 0.026(2) 0.0011(16) 0.0011(16) 0.0016(15)
C33 0.040(3) 0.033(3) 0.030(2) -0.001(2) -0.001(2) 0.017(2)
C34 0.0222(19) 0.024(2) 0.020(2) 0.0017(16) -0.0004(16) -0.0023(16)
C35 0.023(2) 0.032(3) 0.052(3) 0.018(2) 0.000(2) -0.0007(19)
C36 0.0175(17) 0.0198(18) 0.0170(18) 0.0023(15) 0.0020(14) -0.0004(14)
C37 0.055(3) 0.028(2) 0.020(2) 0.0041(18) 0.010(2) 0.007(2)
C38 0.028(2) 0.024(2) 0.036(2) 0.0084(19) -0.0013(19) -0.0064(18)
C39 0.025(2) 0.035(2) 0.031(2) 0.016(2) 0.0056(18) 0.0070(18)
C40 0.0164(19) 0.046(3) 0.030(2) 0.013(2) 0.0090(17) 0.0011(18)
C41 0.025(2) 0.079(5) 0.044(3) 0.006(3) 0.010(2) -0.018(3)
C42 0.041(3) 0.068(4) 0.065(4) 0.025(3) 0.036(3) 0.021(3)
C43 0.027(2) 0.061(4) 0.035(3) 0.020(3) 0.014(2) 0.000(2)
C44 0.027(2) 0.026(2) 0.026(2) -0.0023(17) 0.0130(17) -0.0016(17)
C45 0.023(2) 0.031(2) 0.025(2) 0.0022(18) 0.0076(17) -0.0016(17)
C46 0.030(2) 0.028(2) 0.034(2) 0.0004(19) 0.0111(19) -0.0012(18)
C47 0.030(2) 0.032(2) 0.039(3) 0.004(2) 0.011(2) 0.0009(19)
C48 0.030(2) 0.042(3) 0.056(3) 0.005(3) 0.013(2) -0.002(2)
C49 0.033(3) 0.056(4) 0.077(5) 0.000(3) 0.016(3) 0.000(3)

loop_
_atom_type_symbol
_atom_type_description
_atom_type_scat_dispersion_real
_atom_type_scat_dispersion_imag
_atom_type_scat_source
C C 0.0033 0.0016 'International Tables Vol C Tables 4.2.6.8 and 6.1.1.4'
H H 0.0000 0.0000 'International Tables Vol C Tables 4.2.6.8 and 6.1.1.4'
Ir Ir -1.4442 7.9887 'International Tables Vol C Tables 4.2.6.8 and 6.1.1.4'
N N 0.0061 0.0033 'International Tables Vol C Tables 4.2.6.8 and 6.1.1.4'
P P 0.1023 0.0942 'International Tables Vol C Tables 4.2.6.8 and 6.1.1.4'

loop_
_geom_angle_atom_site_label_1
_geom_angle_atom_site_label_2
_geom_angle_atom_site_label_3
_geom_angle
N2 Ir1 N1 177.30(14)
N2 Ir1 P2 102.69(11)
N1 Ir1 P2 79.65(10)
N2 Ir1 P1 93.15(11)
N1 Ir1 P1 84.51(10)
P2 Ir1 P1 164.16(4)
C1 P1 C15 105.9(2)
C1 P1 C8 107.19(18)
C15 P1 C8 91.39(18)
C1 P1 Ir1 102.37(14)
C15 P1 Ir1 117.68(14)
C8 P1 Ir1 130.34(13)
C2 P2 C26 112.80(19)
C2 P2 Ir1 107.14(15)
C26 P2 Ir1 140.00(13)
C3 N1 C7 115.8(3)
C3 N1 Ir1 121.8(3)
C7 N1 Ir1 122.3(3)
C44 N2 Ir1 129.3(3)
C44 N2 H1 110(3)
Ir1 N2 H1 119(3)
C3 C1 P1 112.2(3)
C3 C1 H2 109.2
P1 C1 H2 109.2
C3 C1 H3 109.2
P1 C1 H3 109.2
H2 C1 H3 107.9
C7 C2 P2 113.9(3)
C7 C2 H4 123.1
P2 C2 H4 123.1
C4 C3 N1 123.2(4)
C4 C3 C1 119.6(4)
N1 C3 C1 117.2(3)
C3 C4 C5 120.3(4)
C3 C4 H5 119.8
C5 C4 H5 119.8
C6 C5 C4 118.5(4)
C6 C5 H6 120.7
C4 C5 H6 120.7
C5 C6 C7 120.6(4)
C5 C6 H7 119.7
C7 C6 H7 119.7
N1 C7 C2 117.0(4)
N1 C7 C6 121.4(4)
C2 C7 C6 121.6(4)
C13 C8 C9 119.1(3)
C13 C8 P1 108.7(3)
C9 C8 P1 132.2(3)
C10 C9 C8 117.2(3)
C10 C9 C22 118.5(3)
C8 C9 C22 124.3(3)
C9 C10 C11 124.1(4)
C9 C10 H8 117.9
C11 C10 H8 117.9
C12 C11 C10 117.6(4)
C12 C11 C18 123.8(3)
C10 C11 C18 118.5(3)
C11 C12 C13 120.6(4)
C11 C12 H9 119.7
C13 C12 H9 119.7
C12 C13 C8 121.3(3)
C12 C13 C14 121.0(3)
C8 C13 C14 117.7(3)
C17 C14 C15 109.7(3)
C17 C14 C13 113.3(3)
C15 C14 C13 104.7(3)
C17 C14 C16 108.0(3)
C15 C14 C16 111.5(3)
C13 C14 C16 109.8(3)
C14 C15 P1 108.4(3)
C14 C15 H10 110.0
P1 C15 H10 110.0
C14 C15 H11 110.0
P1 C15 H11 110.0
H10 C15 H11 108.4
C14 C16 H12 109.5
C14 C16 H13 109.5
H12 C16 H13 109.5
C14 C16 H14 109.5
H12 C16 H14 109.5
H13 C16 H14 109.5
C14 C17 H15 109.5
C14 C17 H16 109.5
H15 C17 H16 109.5
C14 C17 H17 109.5
H15 C17 H17 109.5
H16 C17 H17 109.5
C20 C18 C11 112.2(3)
C20 C18 C19 108.0(4)
C11 C18 C19 108.9(3)
C20 C18 C21 108.7(4)
C11 C18 C21 109.4(4)
C19 C18 C21 109.5(4)
C18 C19 H18 109.5
C18 C19 H19 109.5
H18 C19 H19 109.5
C18 C19 H20 109.5
H18 C19 H20 109.5
H19 C19 H20 109.5
C18 C20 H21 109.5
C18 C20 H22 109.5
H21 C20 H22 109.5
C18 C20 H23 109.5
H21 C20 H23 109.5
H22 C20 H23 109.5
C18 C21 H24 109.5
C18 C21 H25 109.5
H24 C21 H25 109.5
C18 C21 H26 109.5
H24 C21 H26 109.5
H25 C21 H26 109.5
C25 C22 C23 109.7(3)
C25 C22 C24 107.2(3)
C23 C22 C24 107.8(3)
C25 C22 C9 110.9(3)
C23 C22 C9 109.3(3)
C24 C22 C9 111.9(3)
C22 C23 H27 109.5
C22 C23 H28 109.5
H27 C23 H28 109.5
C22 C23 H29 109.5
H27 C23 H29 109.5
H28 C23 H29 109.5
C22 C24 H30 109.5
C22 C24 H31 109.5
H30 C24 H31 109.5
C22 C24 H32 109.5
H30 C24 H32 109.5
H31 C24 H32 109.5
C22 C25 H33 109.5
C22 C25 H34 109.5
H33 C25 H34 109.5
C22 C25 H35 109.5
H33 C25 H35 109.5
H34 C25 H35 109.5
C31 C26 C27 119.9(3)
C31 C26 P2 118.8(3)
C27 C26 P2 121.1(3)
C28 C27 C26 117.6(3)
C28 C27 C36 116.5(3)
C26 C27 C36 125.9(3)
C29 C28 C27 123.7(4)
C29 C28 H36 118.2
C27 C28 H36 118.2
C30 C29 C28 117.3(4)
C30 C29 C40 121.5(4)
C28 C29 C40 121.1(4)
C29 C30 C31 123.5(4)
C29 C30 H37 118.3
C31 C30 H37 118.3
C30 C31 C26 118.1(3)
C30 C31 C32 116.1(4)
C26 C31 C32 125.8(3)
C33 C32 C34 110.6(4)
C33 C32 C35 105.4(4)
C34 C32 C35 105.6(4)
C33 C32 C31 112.0(4)
C34 C32 C31 111.3(3)
C35 C32 C31 111.6(3)
C32 C33 H38 109.5
C32 C33 H39 109.5
H38 C33 H39 109.5
C32 C33 H40 109.5
H38 C33 H40 109.5
H39 C33 H40 109.5
C32 C34 H41 109.5
C32 C34 H42 109.5
H41 C34 H42 109.5
C32 C34 H43 109.5
H41 C34 H43 109.5
H42 C34 H43 109.5
C32 C35 H44 109.5
C32 C35 H45 109.5
H44 C35 H45 109.5
C32 C35 H46 109.5
H44 C35 H46 109.5
H45 C35 H46 109.5
C37 C36 C38 109.7(4)
C37 C36 C39 106.4(4)
C38 C36 C39 104.2(4)
C37 C36 C27 110.1(3)
C38 C36 C27 114.1(3)
C39 C36 C27 112.0(3)
C36 C37 H47 109.5
C36 C37 H48 109.5
H47 C37 H48 109.5
C36 C37 H49 109.5
H47 C37 H49 109.5
H48 C37 H49 109.5
C36 C38 H50 109.5
C36 C38 H51 109.5
H50 C38 H51 109.5
C36 C38 H52 109.5
H50 C38 H52 109.5
H51 C38 H52 109.5
C36 C39 H53 109.5
C36 C39 H54 109.5
H53 C39 H54 109.5
C36 C39 H55 109.5
H53 C39 H55 109.5
H54 C39 H55 109.5
C43 C40 C41 108.9(4)
C43 C40 C29 112.3(4)
C41 C40 C29 107.1(4)
C43 C40 C42 107.6(4)
C41 C40 C42 109.6(5)
C29 C40 C42 111.2(4)
C40 C41 H56 109.5
C40 C41 H57 109.5
H56 C41 H57 109.5
C40 C41 H58 109.5
H56 C41 H58 109.5
H57 C41 H58 109.5
C40 C42 H59 109.5
C40 C42 H60 109.5
H59 C42 H60 109.5
C40 C42 H61 109.5
H59 C42 H61 109.5
H60 C42 H61 109.5
C40 C43 H62 109.5
C40 C43 H63 109.5
H62 C43 H63 109.5
C40 C43 H64 109.5
H62 C43 H64 109.5
H63 C43 H64 109.5
N2 C44 C45 114.4(4)
N2 C44 H65 108.7
C45 C44 H65 108.7
N2 C44 H66 108.7
C45 C44 H66 108.7
H65 C44 H66 107.6
C46 C45 C44 111.6(4)
C46 C45 H67 109.3
C44 C45 H67 109.3
C46 C45 H68 109.3
C44 C45 H68 109.3
H67 C45 H68 108.0
C47 C46 C45 115.1(4)
C47 C46 H69 108.5
C45 C46 H69 108.5
C47 C46 H70 108.5
C45 C46 H70 108.5
H69 C46 H70 107.5
C46 C47 C48 114.6(4)
C46 C47 H71 108.6
C48 C47 H71 108.6
C46 C47 H72 108.6
C48 C47 H72 108.6
H71 C47 H72 107.6
C49 C48 C47 113.5(5)
C49 C48 H73 108.9
C47 C48 H73 108.9
C49 C48 H74 108.9
C47 C48 H74 108.9
H73 C48 H74 107.7
C48 C49 H75 109.5
C48 C49 H76 109.5
H75 C49 H76 109.5
C48 C49 H77 109.5
H75 C49 H77 109.5
H76 C49 H77 109.5

loop_
_geom_bond_atom_site_label_1
_geom_bond_atom_site_label_2
_geom_bond_distance
Ir1 N2 1.948(4)
Ir1 N1 2.058(3)
Ir1 P2 2.2306(10)
Ir1 P1 2.2482(10)
P1 C1 1.840(4)
P1 C15 1.845(4)
P1 C8 1.845(4)
P2 C2 1.696(4)
P2 C26 1.832(4)
N1 C3 1.384(5)
N1 C7 1.398(5)
N2 C44 1.456(5)
N2 H1 0.93(6)
C1 C3 1.505(6)
C1 H2 0.9900
C1 H3 0.9900
C2 C7 1.412(6)
C2 H4 0.9500
C3 C4 1.370(6)
C4 C5 1.396(6)
C4 H5 0.9500
C5 C6 1.358(6)
C5 H6 0.9500
C6 C7 1.415(6)
C6 H7 0.9500
C8 C13 1.408(5)
C8 C9 1.427(5)
C9 C10 1.391(5)
C9 C22 1.540(5)
C10 C11 1.402(5)
C10 H8 0.9500
C11 C12 1.387(5)
C11 C18 1.532(5)
C12 C13 1.396(5)
C12 H9 0.9500
C13 C14 1.533(5)
C14 C17 1.527(5)
C14 C15 1.530(5)
C14 C16 1.538(6)
C15 H10 0.9900
C15 H11 0.9900
C16 H12 0.9800
C16 H13 0.9800
C16 H14 0.9800
C17 H15 0.9800
C17 H16 0.9800
C17 H17 0.9800
C18 C20 1.520(6)
C18 C19 1.535(6)
C18 C21 1.537(7)
C19 H18 0.9800
C19 H19 0.9800
C19 H20 0.9800
C20 H21 0.9800
C20 H22 0.9800
C20 H23 0.9800
C21 H24 0.9800
C21 H25 0.9800
C21 H26 0.9800
C22 C25 1.537(5)
C22 C23 1.538(6)
C22 C24 1.539(6)
C23 H27 0.9800
C23 H28 0.9800
C23 H29 0.9800
C24 H30 0.9800
C24 H31 0.9800
C24 H32 0.9800
C25 H33 0.9800
C25 H34 0.9800
C25 H35 0.9800
C26 C31 1.428(5)
C26 C27 1.432(5)
C27 C28 1.399(5)
C27 C36 1.558(5)
C28 C29 1.386(6)
C28 H36 0.9500
C29 C30 1.386(6)
C29 C40 1.535(6)
C30 C31 1.394(5)
C30 H37 0.9500
C31 C32 1.556(5)
C32 C33 1.523(6)
C32 C34 1.534(6)
C32 C35 1.548(6)
C33 H38 0.9800
C33 H39 0.9800
C33 H40 0.9800
C34 H41 0.9800
C34 H42 0.9800
C34 H43 0.9800
C35 H44 0.9800
C35 H45 0.9800
C35 H46 0.9800
C36 C37 1.532(6)
C36 C38 1.534(6)
C36 C39 1.542(6)
C37 H47 0.9800
C37 H48 0.9800
C37 H49 0.9800
C38 H50 0.9800
C38 H51 0.9800
C38 H52 0.9800
C39 H53 0.9800
C39 H54 0.9800
C39 H55 0.9800
C40 C43 1.529(6)
C40 C41 1.531(8)
C40 C42 1.538(8)
C41 H56 0.9800
C41 H57 0.9800
C41 H58 0.9800
C42 H59 0.9800
C42 H60 0.9800
C42 H61 0.9800
C43 H62 0.9800
C43 H63 0.9800
C43 H64 0.9800
C44 C45 1.534(6)
C44 H65 0.9900
C44 H66 0.9900
C45 C46 1.530(6)
C45 H67 0.9900
C45 H68 0.9900
C46 C47 1.496(7)
C46 H69 0.9900
C46 H70 0.9900
C47 C48 1.529(7)
C47 H71 0.9900
C47 H72 0.9900
C48 C49 1.495(8)
C48 H73 0.9900
C48 H74 0.9900
C49 H75 0.9800
C49 H76 0.9800
C49 H77 0.9800

loop_
_geom_torsion_atom_site_label_1
_geom_torsion_atom_site_label_2
_geom_torsion_atom_site_label_3
_geom_torsion_atom_site_label_4
_geom_torsion
N2 Ir1 P1 C1 -175.28(18)
N1 Ir1 P1 C1 6.08(17)
P2 Ir1 P1 C1 5.6(2)
N2 Ir1 P1 C15 -59.73(19)
N1 Ir1 P1 C15 121.64(18)
P2 Ir1 P1 C15 121.2(2)
N2 Ir1 P1 C8 59.0(2)
N1 Ir1 P1 C8 -119.59(19)
P2 Ir1 P1 C8 -120.1(2)
N2 Ir1 P2 C2 -177.0(2)
N1 Ir1 P2 C2 1.60(18)
P1 Ir1 P2 C2 2.1(2)
N2 Ir1 P2 C26 -0.3(2)
N1 Ir1 P2 C26 178.3(2)
P1 Ir1 P2 C26 178.8(2)
N2 Ir1 N1 C3 -29(3)
P2 Ir1 N1 C3 -178.9(3)
P1 Ir1 N1 C3 1.2(3)
N2 Ir1 N1 C7 147(3)
P2 Ir1 N1 C7 -2.9(3)
P1 Ir1 N1 C7 177.2(3)
N1 Ir1 N2 C44 -145(3)
P2 Ir1 N2 C44 4.7(4)
P1 Ir1 N2 C44 -175.0(4)
C15 P1 C1 C3 -136.6(3)
C8 P1 C1 C3 126.8(3)
Ir1 P1 C1 C3 -12.7(3)
C26 P2 C2 C7 -178.2(3)
Ir1 P2 C2 C7 -0.5(4)
C7 N1 C3 C4 -4.0(6)
Ir1 N1 C3 C4 172.2(3)
C7 N1 C3 C1 173.3(3)
Ir1 N1 C3 C1 -10.5(5)
P1 C1 C3 C4 -167.2(3)
P1 C1 C3 N1 15.4(5)
N1 C3 C4 C5 3.4(7)
C1 C3 C4 C5 -173.9(4)
C3 C4 C5 C6 -0.3(7)
C4 C5 C6 C7 -1.9(7)
C3 N1 C7 C2 179.7(4)
Ir1 N1 C7 C2 3.5(5)
C3 N1 C7 C6 1.8(6)
Ir1 N1 C7 C6 -174.4(3)
P2 C2 C7 N1 -1.7(5)
P2 C2 C7 C6 176.2(3)
C5 C6 C7 N1 1.1(7)
C5 C6 C7 C2 -176.7(4)
C1 P1 C8 C13 93.7(3)
C15 P1 C8 C13 -13.4(3)
Ir1 P1 C8 C13 -142.5(2)
C1 P1 C8 C9 -87.5(4)
C15 P1 C8 C9 165.4(4)
Ir1 P1 C8 C9 36.3(4)
C13 C8 C9 C10 2.8(5)
P1 C8 C9 C10 -175.9(3)
C13 C8 C9 C22 -175.0(3)
P1 C8 C9 C22 6.4(6)
C8 C9 C10 C11 -3.7(6)
C22 C9 C10 C11 174.2(4)
C9 C10 C11 C12 1.7(6)
C9 C10 C11 C18 -177.2(4)
C10 C11 C12 C13 1.3(6)
C18 C11 C12 C13 -180.0(4)
C11 C12 C13 C8 -2.0(6)
C11 C12 C13 C14 -179.6(4)
C9 C8 C13 C12 -0.1(5)
P1 C8 C13 C12 178.9(3)
C9 C8 C13 C14 177.6(3)
P1 C8 C13 C14 -3.4(4)
C12 C13 C14 C17 -40.2(5)
C8 C13 C14 C17 142.1(4)
C12 C13 C14 C15 -159.7(4)
C8 C13 C14 C15 22.6(5)
C12 C13 C14 C16 80.5(4)
C8 C13 C14 C16 -97.2(4)
C17 C14 C15 P1 -152.6(3)
C13 C14 C15 P1 -30.8(4)
C16 C14 C15 P1 87.8(3)
C1 P1 C15 C14 -81.9(3)
C8 P1 C15 C14 26.4(3)
Ir1 P1 C15 C14 164.5(2)
C12 C11 C18 C20 -1.9(6)
C10 C11 C18 C20 176.9(4)
C12 C11 C18 C19 -121.4(4)
C10 C11 C18 C19 57.4(5)
C12 C11 C18 C21 118.9(4)
C10 C11 C18 C21 -62.3(5)
C10 C9 C22 C25 109.0(4)
C8 C9 C22 C25 -73.3(5)
C10 C9 C22 C23 -130.0(4)
C8 C9 C22 C23 47.7(5)
C10 C9 C22 C24 -10.7(5)
C8 C9 C22 C24 167.0(4)
C2 P2 C26 C31 -101.4(3)
Ir1 P2 C26 C31 82.0(4)
C2 P2 C26 C27 84.6(4)
Ir1 P2 C26 C27 -92.0(3)
C31 C26 C27 C28 -0.9(6)
P2 C26 C27 C28 173.1(3)
C31 C26 C27 C36 177.3(4)
P2 C26 C27 C36 -8.7(5)
C26 C27 C28 C29 -1.5(6)
C36 C27 C28 C29 -179.9(4)
C27 C28 C29 C30 2.1(7)
C27 C28 C29 C40 178.4(4)
C28 C29 C30 C31 -0.3(7)
C40 C29 C30 C31 -176.5(4)
C29 C30 C31 C26 -2.0(6)
C29 C30 C31 C32 177.7(4)
C27 C26 C31 C30 2.6(6)
P2 C26 C31 C30 -171.6(3)
C27 C26 C31 C32 -177.1(4)
P2 C26 C31 C32 8.8(5)
C30 C31 C32 C33 -126.8(4)
C26 C31 C32 C33 52.9(5)
C30 C31 C32 C34 108.8(4)
C26 C31 C32 C34 -71.6(5)
C30 C31 C32 C35 -8.9(5)
C26 C31 C32 C35 170.7(4)
C28 C27 C36 C37 106.3(4)
C26 C27 C36 C37 -72.0(5)
C28 C27 C36 C38 -129.9(4)
C26 C27 C36 C38 51.8(5)
C28 C27 C36 C39 -11.8(5)
C26 C27 C36 C39 169.9(4)
C30 C29 C40 C43 -21.9(7)
C28 C29 C40 C43 162.1(5)
C30 C29 C40 C41 97.7(5)
C28 C29 C40 C41 -78.3(6)
C30 C29 C40 C42 -142.5(5)
C28 C29 C40 C42 41.4(6)
Ir1 N2 C44 C45 110.3(4)
N2 C44 C45 C46 -163.0(4)
C44 C45 C46 C47 175.7(4)
C45 C46 C47 C48 -173.3(4)
C46 C47 C48 C49 179.0(5)
